data_7212617
loop_
_publ_author_name
'Inglis, Ross'
'Katsenis, Athanassios D.'
'Collins, Anna'
'White, Fraser'
'Milios, Constantinos J.'
'Papaefstathiou, Giannis S.'
'Brechin, Euan K.'

_publ_section_title
;
 Assembling molecular triangles into discrete and infinite architectures
;
_journal_issue 7
_journal_name_full CrystEngComm
_journal_page_first 2064
_journal_paper_doi 10.1039/c002761h
_journal_volume 12
_journal_year 2010
_chemical_compound_source 'Ross Inglis'
_chemical_formula_moiety '2(C81 H66 Cl3 Mn3 N6 O10), Cl O4, OH, 2MeOH'
_chemical_formula_sum 'C164 H141 Cl7 Mn6 N12 O27'
_chemical_formula_weight 3289.68
_chemical_name_systematic
;
?
;
_space_group_IT_number 148
_symmetry_cell_setting hexagonal
_symmetry_space_group_name_Hall '-R 3'
_symmetry_space_group_name_H-M 'R -3 :H'
_atom_sites_solution_hydrogens geom
_atom_sites_solution_primary direct
_atom_sites_solution_secondary difmap
_audit_creation_method SHELXL-97
_cell_angle_alpha 90.00
_cell_angle_beta 90.00
_cell_angle_gamma 120.00
_cell_formula_units_Z 3
_cell_length_a 21.4412(13)
_cell_length_b 21.4412(13)
_cell_length_c 28.5829(17)
_cell_measurement_reflns_used 5614
_cell_measurement_temperature 150(2)
_cell_measurement_theta_max 30.2605
_cell_measurement_theta_min 2.3065
_cell_volume 11379.8(12)
_computing_cell_refinement Saint
_computing_data_reduction Saint
_computing_molecular_graphics Shelxp
_computing_publication_material 'Platon, encifer'
_computing_structure_refinement 'SHELXL-97 (Sheldrick, 2008)'
_computing_structure_solution 'Shelxs Sheldrick'
_diffrn_ambient_temperature 150(2)
_diffrn_measured_fraction_theta_full 0.993
_diffrn_measured_fraction_theta_max 0.993
_diffrn_measurement_device_type 'Bruker Smart Apex CCD'
_diffrn_measurement_method 'Phi and Omega scans'
_diffrn_radiation_monochromator graphite
_diffrn_radiation_source 'fine-focus sealed tube'
_diffrn_radiation_type MoK\a
_diffrn_radiation_wavelength 0.71073
_diffrn_reflns_av_R_equivalents 0.0459
_diffrn_reflns_av_sigmaI/netI 0.0499
_diffrn_reflns_limit_h_max 30
_diffrn_reflns_limit_h_min -29
_diffrn_reflns_limit_k_max 26
_diffrn_reflns_limit_k_min -30
_diffrn_reflns_limit_l_max 40
_diffrn_reflns_limit_l_min -30
_diffrn_reflns_number 22940
_diffrn_reflns_theta_full 30.51
_diffrn_reflns_theta_max 30.51
_diffrn_reflns_theta_min 1.90
_exptl_absorpt_coefficient_mu 0.684
_exptl_absorpt_correction_T_max 0.8580
_exptl_absorpt_correction_T_min 0.7323
_exptl_absorpt_correction_type multi-scan
_exptl_absorpt_process_details 'SADABS 2007/2'
_exptl_crystal_colour black
_exptl_crystal_density_diffrn 1.440
_exptl_crystal_density_method 'not measured'
_exptl_crystal_description cube
_exptl_crystal_F_000 5082
_exptl_crystal_recrystallization_method 'Diffusion of n-hexane into MeOH solution'
_exptl_crystal_size_max 0.23
_exptl_crystal_size_mid 0.23
_exptl_crystal_size_min 0.23
_refine_diff_density_max 1.814
_refine_diff_density_min -0.498
_refine_diff_density_rms 0.098
_refine_ls_extinction_method none
_refine_ls_goodness_of_fit_ref 1.037
_refine_ls_hydrogen_treatment constr
_refine_ls_matrix_type full
_refine_ls_number_parameters 320
_refine_ls_number_reflns 7686
_refine_ls_number_restraints 0
_refine_ls_restrained_S_all 1.037
_refine_ls_R_factor_all 0.0879
_refine_ls_R_factor_gt 0.0656
_refine_ls_shift/su_max 0.001
_refine_ls_shift/su_mean 0.000
_refine_ls_structure_factor_coef Fsqd
_refine_ls_weighting_details 'calc w=1/[\s^2^(Fo^2^)+(0.1077P)^2^+20.3300P] where P=(Fo^2^+2Fc^2^)/3'
_refine_ls_weighting_scheme calc
_refine_ls_wR_factor_gt 0.1771
_refine_ls_wR_factor_ref 0.1929
_reflns_number_gt 5838
_reflns_number_total 7686
_reflns_threshold_expression >2sigma(I)
_cod_data_source_file c002761h.txt
_cod_data_source_block eb9028
_cod_original_sg_symbol_Hall -R3
_cod_original_sg_symbol_H-M R-3
_cod_database_code 7212617

loop_
_symmetry_equiv_pos_as_xyz
'x, y, z'
'-y, x-y, z'
'-x+y, -x, z'
'x+2/3, y+1/3, z+1/3'
'-y+2/3, x-y+1/3, z+1/3'
'-x+y+2/3, -x+1/3, z+1/3'
'x+1/3, y+2/3, z+2/3'
'-y+1/3, x-y+2/3, z+2/3'
'-x+y+1/3, -x+2/3, z+2/3'
'-x, -y, -z'
'y, -x+y, -z'
'x-y, x, -z'
'-x+2/3, -y+1/3, -z+1/3'
'y+2/3, -x+y+1/3, -z+1/3'
'x-y+2/3, x+1/3, -z+1/3'
'-x+1/3, -y+2/3, -z+2/3'
'y+1/3, -x+y+2/3, -z+2/3'
'x-y+1/3, x+2/3, -z+2/3'

loop_
_atom_site_label
_atom_site_type_symbol
_atom_site_fract_x
_atom_site_fract_y
_atom_site_fract_z
_atom_site_U_iso_or_equiv
_atom_site_adp_type
_atom_site_occupancy
_atom_site_symmetry_multiplicity
_atom_site_calc_flag
_atom_site_refinement_flags
_atom_site_disorder_assembly
_atom_site_disorder_group
Mn1 Mn 0.68210(2) 0.42741(2) 0.050797(15) 0.02371(13) Uani 1 1 d . . .
O111 O 0.6667 0.3333 0.06033(11) 0.0226(6) Uani 1 3 d S . .
O1A O 0.82331(10) 0.30571(10) 0.03712(7) 0.0278(4) Uani 1 1 d . . .
C1A C 0.88924(13) 0.34362(14) 0.05493(10) 0.0246(5) Uani 1 1 d . . .
O2A O 0.78460(9) 0.46824(9) 0.04877(7) 0.0266(4) Uani 1 1 d . . .
C2A C 0.91892(13) 0.41536(14) 0.07039(9) 0.0240(5) Uani 1 1 d . . .
C3A C 0.98969(15) 0.44981(16) 0.08873(11) 0.0310(6) Uani 1 1 d . . .
H3AA H 1.0105 0.4981 0.0995 0.037 Uiso 1 1 calc R . .
C4A C 1.02913(16) 0.41534(17) 0.09138(12) 0.0364(7) Uani 1 1 d . . .
H4AA H 1.0763 0.4393 0.1042 0.044 Uiso 1 1 calc R . .
C5A C 0.99935(15) 0.34517(16) 0.07514(11) 0.0334(6) Uani 1 1 d . . .
H5AA H 1.0267 0.3215 0.0763 0.040 Uiso 1 1 calc R . .
C6A C 0.93062(14) 0.30964(15) 0.05736(11) 0.0298(6) Uani 1 1 d . . .
H6AA H 0.9109 0.2615 0.0466 0.036 Uiso 1 1 calc R . .
C21A C 0.88111(13) 0.45604(13) 0.06694(9) 0.0227(5) Uani 1 1 d . . .
N22A N 0.81308(11) 0.42425(11) 0.05603(8) 0.0230(4) Uani 1 1 d . . .
C23A C 0.92134(13) 0.53438(13) 0.07875(10) 0.0248(5) Uani 1 1 d . . .
C24A C 0.91293(16) 0.55500(16) 0.12310(11) 0.0322(6) Uani 1 1 d . . .
H24A H 0.8790 0.5202 0.1441 0.039 Uiso 1 1 calc R . .
C25A C 0.95369(18) 0.62613(17) 0.13710(12) 0.0398(7) Uani 1 1 d . . .
H25A H 0.9475 0.6400 0.1675 0.048 Uiso 1 1 calc R . .
C26A C 1.00314(17) 0.67674(17) 0.10702(13) 0.0413(7) Uani 1 1 d . . .
H26A H 1.0312 0.7254 0.1168 0.050 Uiso 1 1 calc R . .
C27A C 1.01219(18) 0.65702(17) 0.06258(13) 0.0417(7) Uani 1 1 d . . .
H27A H 1.0464 0.6921 0.0419 0.050 Uiso 1 1 calc R . .
C28A C 0.97100(16) 0.58555(15) 0.04825(11) 0.0326(6) Uani 1 1 d . . .
H28A H 0.9769 0.5719 0.0177 0.039 Uiso 1 1 calc R . .
N1B N 0.69178(12) 0.46177(12) 0.12997(8) 0.0271(5) Uani 1 1 d . . .
C2B C 0.74503(16) 0.52775(16) 0.14048(11) 0.0332(6) Uani 1 1 d . . .
H2BA H 0.7736 0.5584 0.1158 0.040 Uiso 1 1 calc R . .
C3B C 0.76040(17) 0.55332(16) 0.18599(11) 0.0352(6) Uani 1 1 d . . .
H3BA H 0.7990 0.6006 0.1919 0.042 Uiso 1 1 calc R . .
C4B C 0.71951(16) 0.50993(15) 0.22311(11) 0.0315(6) Uani 1 1 d . . .
C5B C 0.66392(16) 0.44113(15) 0.21147(11) 0.0321(6) Uani 1 1 d . . .
H5BA H 0.6346 0.4090 0.2353 0.039 Uiso 1 1 calc R . .
C6B C 0.65159(15) 0.41995(15) 0.16520(11) 0.0309(6) Uani 1 1 d . . .
H6BA H 0.6127 0.3734 0.1580 0.037 Uiso 1 1 calc R . .
C7B C 0.73385(17) 0.53358(16) 0.27218(11) 0.0340(6) Uani 1 1 d . . .
H7BA H 0.7167 0.4979 0.2960 0.041 Uiso 1 1 calc R . .
C8B C 0.76978(16) 0.60261(16) 0.28485(11) 0.0331(6) Uani 1 1 d . . .
H8BA H 0.7842 0.6367 0.2602 0.040 Uiso 1 1 calc R . .
C9B C 0.78995(15) 0.63266(16) 0.33243(10) 0.0300(6) Uani 1 1 d . . .
Cl1B Cl 0.86783(6) 0.74102(6) 0.47255(3) 0.0554(3) Uani 1 1 d . . .
C10B C 0.82249(15) 0.70691(15) 0.33704(11) 0.0308(6) Uani 1 1 d . . .
H10A H 0.8281 0.7353 0.3101 0.037 Uiso 1 1 calc R . .
C11B C 0.84689(15) 0.74060(16) 0.37989(11) 0.0324(6) Uani 1 1 d . . .
H11B H 0.8695 0.7915 0.3825 0.039 Uiso 1 1 calc R . .
C12B C 0.83768(16) 0.69861(18) 0.41873(11) 0.0346(6) Uani 1 1 d . . .
C13B C 0.80551(17) 0.62480(19) 0.41560(11) 0.0372(7) Uani 1 1 d . . .
H13A H 0.7996 0.5968 0.4428 0.045 Uiso 1 1 calc R . .
C14B C 0.78172(16) 0.59153(16) 0.37236(11) 0.0345(6) Uani 1 1 d . . .
H14A H 0.7598 0.5407 0.3699 0.041 Uiso 1 1 calc R . .
Cl1S Cl 0.6667 0.3333 0.3333 0.0461(5) Uani 1 6 d S . .
O1S O 0.7346(2) 0.3895(2) 0.30885(19) 0.0433(11) Uani 0.50 1 d P . .
O2S O 0.6667 0.3333 0.2895(3) 0.060(3) Uani 0.50 3 d SP . .
O1C O 0.66506(18) 0.40954(18) -0.02946(11) 0.0630(8) Uiso 1 1 d . . .
C2C C 0.6198(4) 0.4342(4) -0.0563(2) 0.0889(17) Uiso 1 1 d . . .
H2CA H 0.6187 0.4222 -0.0895 0.133 Uiso 1 1 calc R . .
H2CB H 0.6410 0.4864 -0.0529 0.133 Uiso 1 1 calc R . .
H2CC H 0.5706 0.4098 -0.0439 0.133 Uiso 1 1 calc R . .
O1T O 0.650(3) 0.360(2) -0.1724(11) 0.093(8) Uiso 0.17 1 d P A -1

loop_
_atom_site_aniso_label
_atom_site_aniso_U_11
_atom_site_aniso_U_22
_atom_site_aniso_U_33
_atom_site_aniso_U_23
_atom_site_aniso_U_13
_atom_site_aniso_U_12
Mn1 0.01611(19) 0.01520(18) 0.0403(2) 0.00134(15) 0.00033(15) 0.00816(14)
O111 0.0162(8) 0.0162(8) 0.0355(16) 0.000 0.000 0.0081(4)
O1A 0.0189(8) 0.0221(9) 0.0426(11) -0.0056(8) -0.0002(7) 0.0106(7)
C1A 0.0155(10) 0.0238(11) 0.0338(13) 0.0011(10) 0.0025(9) 0.0094(9)
O2A 0.0189(8) 0.0165(8) 0.0456(11) 0.0034(7) 0.0003(8) 0.0096(7)
C2A 0.0187(11) 0.0225(11) 0.0327(13) -0.0008(10) -0.0002(9) 0.0117(9)
C3A 0.0219(12) 0.0273(13) 0.0437(16) -0.0048(11) -0.0061(11) 0.0122(10)
C4A 0.0241(13) 0.0370(15) 0.0515(18) -0.0056(13) -0.0103(12) 0.0178(12)
C5A 0.0250(13) 0.0353(15) 0.0477(17) 0.0022(12) 0.0005(12) 0.0210(12)
C6A 0.0212(12) 0.0247(12) 0.0448(16) -0.0002(11) 0.0026(11) 0.0125(10)
C21A 0.0183(10) 0.0189(11) 0.0291(12) -0.0013(9) 0.0007(9) 0.0080(9)
N22A 0.0191(9) 0.0177(9) 0.0334(11) 0.0027(8) 0.0018(8) 0.0101(8)
C23A 0.0181(11) 0.0200(11) 0.0354(13) 0.0004(10) -0.0010(10) 0.0089(9)
C24A 0.0302(14) 0.0269(13) 0.0360(14) -0.0025(11) -0.0002(11) 0.0117(11)
C25A 0.0357(16) 0.0334(15) 0.0463(18) -0.0116(13) -0.0043(13) 0.0142(13)
C26A 0.0316(15) 0.0253(14) 0.060(2) -0.0104(13) -0.0075(14) 0.0089(12)
C27A 0.0353(16) 0.0242(14) 0.054(2) 0.0032(13) 0.0058(14) 0.0063(12)
C28A 0.0275(13) 0.0247(13) 0.0405(15) 0.0010(11) 0.0019(11) 0.0092(11)
N1B 0.0233(10) 0.0229(10) 0.0364(12) -0.0011(9) -0.0009(9) 0.0126(9)
C2B 0.0287(13) 0.0274(13) 0.0384(15) 0.0003(11) -0.0007(11) 0.0103(11)
C3B 0.0317(14) 0.0260(13) 0.0391(16) -0.0025(11) 0.0011(12) 0.0077(12)
C4B 0.0287(13) 0.0285(13) 0.0397(15) 0.0004(11) 0.0031(11) 0.0160(11)
C5B 0.0303(13) 0.0246(13) 0.0412(16) 0.0055(11) 0.0058(12) 0.0135(11)
C6B 0.0261(13) 0.0226(12) 0.0454(16) 0.0010(11) 0.0019(11) 0.0132(10)
C7B 0.0353(15) 0.0309(14) 0.0375(15) 0.0041(12) 0.0030(12) 0.0177(12)
C8B 0.0294(14) 0.0301(14) 0.0402(15) 0.0055(12) 0.0027(12) 0.0153(12)
C9B 0.0254(12) 0.0302(13) 0.0358(14) 0.0006(11) 0.0016(11) 0.0148(11)
Cl1B 0.0607(6) 0.0673(6) 0.0392(4) -0.0093(4) -0.0129(4) 0.0328(5)
C10B 0.0261(13) 0.0284(13) 0.0366(14) 0.0056(11) 0.0042(11) 0.0126(11)
C11B 0.0274(13) 0.0322(14) 0.0364(15) 0.0008(11) 0.0024(11) 0.0141(11)
C12B 0.0262(13) 0.0426(16) 0.0360(15) -0.0046(12) -0.0031(11) 0.0179(12)
C13B 0.0338(15) 0.0473(18) 0.0389(16) 0.0116(13) 0.0032(12) 0.0265(14)
C14B 0.0323(14) 0.0277(13) 0.0454(17) 0.0049(12) 0.0031(12) 0.0162(12)
Cl1S 0.0271(5) 0.0271(5) 0.0843(16) 0.000 0.000 0.0135(3)
O1S 0.025(2) 0.029(2) 0.065(3) -0.001(2) 0.000(2) 0.0059(18)
O2S 0.081(4) 0.081(4) 0.019(4) 0.000 0.000 0.040(2)

loop_
_atom_type_symbol
_atom_type_description
_atom_type_scat_dispersion_real
_atom_type_scat_dispersion_imag
_atom_type_scat_source
C C 0.0033 0.0016 'International Tables Vol C Tables 4.2.6.8 and 6.1.1.4'
H H 0.0000 0.0000 'International Tables Vol C Tables 4.2.6.8 and 6.1.1.4'
N N 0.0061 0.0033 'International Tables Vol C Tables 4.2.6.8 and 6.1.1.4'
O O 0.0106 0.0060 'International Tables Vol C Tables 4.2.6.8 and 6.1.1.4'
Cl Cl 0.1484 0.1585 'International Tables Vol C Tables 4.2.6.8 and 6.1.1.4'
Mn Mn 0.3368 0.7283 'International Tables Vol C Tables 4.2.6.8 and 6.1.1.4'

loop_
_geom_angle_atom_site_label_1
_geom_angle_atom_site_label_2
_geom_angle_atom_site_label_3
_geom_angle
_geom_angle_site_symmetry_1
_geom_angle_site_symmetry_3
O1A Mn1 O111 175.81(11) 2_655 .
O1A Mn1 O2A 89.19(8) 2_655 .
O111 Mn1 O2A 92.32(5) . .
O1A Mn1 N22A 89.10(8) 2_655 2_655
O111 Mn1 N22A 89.59(6) . 2_655
O2A Mn1 N22A 176.57(9) . 2_655
O1A Mn1 O1C 83.84(10) 2_655 .
O111 Mn1 O1C 92.12(13) . .
O2A Mn1 O1C 95.46(10) . .
N22A Mn1 O1C 87.31(11) 2_655 .
O1A Mn1 N1B 86.11(9) 2_655 .
O111 Mn1 N1B 97.81(11) . .
O2A Mn1 N1B 89.12(9) . .
N22A Mn1 N1B 87.80(9) 2_655 .
O1C Mn1 N1B 168.89(10) . .
Mn1 O111 Mn1 117.96(5) 3_665 .
Mn1 O111 Mn1 117.96(5) 3_665 2_655
Mn1 O111 Mn1 117.96(5) . 2_655
C1A O1A Mn1 126.13(16) . 3_665
O1A C1A C6A 117.1(2) . .
O1A C1A C2A 123.3(2) . .
C6A C1A C2A 119.6(2) . .
N22A O2A Mn1 118.97(14) . .
C1A C2A C3A 117.9(2) . .
C1A C2A C21A 123.2(2) . .
C3A C2A C21A 118.9(2) . .
C4A C3A C2A 121.8(3) . .
C4A C3A H3AA 119.1 . .
C2A C3A H3AA 119.1 . .
C3A C4A C5A 119.4(3) . .
C3A C4A H4AA 120.3 . .
C5A C4A H4AA 120.3 . .
C6A C5A C4A 120.6(3) . .
C6A C5A H5AA 119.7 . .
C4A C5A H5AA 119.7 . .
C5A C6A C1A 120.8(3) . .
C5A C6A H6AA 119.6 . .
C1A C6A H6AA 119.6 . .
N22A C21A C2A 121.0(2) . .
N22A C21A C23A 120.6(2) . .
C2A C21A C23A 118.4(2) . .
C21A N22A O2A 116.3(2) . .
C21A N22A Mn1 126.75(17) . 3_665
O2A N22A Mn1 116.88(14) . 3_665
C24A C23A C28A 119.6(3) . .
C24A C23A C21A 118.2(2) . .
C28A C23A C21A 122.0(2) . .
C23A C24A C25A 120.4(3) . .
C23A C24A H24A 119.8 . .
C25A C24A H24A 119.8 . .
C26A C25A C24A 120.1(3) . .
C26A C25A H25A 119.9 . .
C24A C25A H25A 119.9 . .
C25A C26A C27A 120.3(3) . .
C25A C26A H26A 119.9 . .
C27A C26A H26A 119.9 . .
C26A C27A C28A 119.8(3) . .
C26A C27A H27A 120.1 . .
C28A C27A H27A 120.1 . .
C23A C28A C27A 119.9(3) . .
C23A C28A H28A 120.1 . .
C27A C28A H28A 120.1 . .
C2B N1B C6B 117.7(3) . .
C2B N1B Mn1 116.28(19) . .
C6B N1B Mn1 125.95(19) . .
N1B C2B C3B 122.6(3) . .
N1B C2B H2BA 118.7 . .
C3B C2B H2BA 118.7 . .
C2B C3B C4B 120.3(3) . .
C2B C3B H3BA 119.9 . .
C4B C3B H3BA 119.9 . .
C3B C4B C5B 116.3(3) . .
C3B C4B C7B 122.8(3) . .
C5B C4B C7B 120.8(3) . .
C6B C5B C4B 119.9(3) . .
C6B C5B H5BA 120.1 . .
C4B C5B H5BA 120.1 . .
N1B C6B C5B 123.2(3) . .
N1B C6B H6BA 118.4 . .
C5B C6B H6BA 118.4 . .
C8B C7B C4B 123.2(3) . .
C8B C7B H7BA 118.4 . .
C4B C7B H7BA 118.4 . .
C7B C8B C9B 128.1(3) . .
C7B C8B H8BA 116.0 . .
C9B C8B H8BA 116.0 . .
C10B C9B C14B 118.6(3) . .
C10B C9B C8B 117.3(3) . .
C14B C9B C8B 124.1(3) . .
C11B C10B C9B 121.6(3) . .
C11B C10B H10A 119.2 . .
C9B C10B H10A 119.2 . .
C12B C11B C10B 118.5(3) . .
C12B C11B H11B 120.7 . .
C10B C11B H11B 120.7 . .
C11B C12B C13B 121.6(3) . .
C11B C12B Cl1B 118.4(3) . .
C13B C12B Cl1B 120.0(3) . .
C12B C13B C14B 119.5(3) . .
C12B C13B H13A 120.3 . .
C14B C13B H13A 120.3 . .
C13B C14B C9B 120.3(3) . .
C13B C14B H14A 119.9 . .
C9B C14B H14A 119.9 . .
O2S Cl1S O2S 179.999(2) . 16_655
O2S Cl1S O1S 62.6(2) . 3_665
O2S Cl1S O1S 117.4(2) 16_655 3_665
O2S Cl1S O1S 117.4(2) . 17
O2S Cl1S O1S 62.6(2) 16_655 17
O1S Cl1S O1S 79.5(2) 3_665 17
O2S Cl1S O1S 62.6(2) . .
O2S Cl1S O1S 117.4(2) 16_655 .
O1S Cl1S O1S 100.5(2) 3_665 .
O1S Cl1S O1S 79.5(3) 17 .
O2S Cl1S O1S 117.4(2) . 16_655
O2S Cl1S O1S 62.6(2) 16_655 16_655
O1S Cl1S O1S 79.5(3) 3_665 16_655
O1S Cl1S O1S 100.5(3) 17 16_655
O1S Cl1S O1S 179.999(2) . 16_655
O2S Cl1S O1S 62.6(2) . 2_655
O2S Cl1S O1S 117.4(2) 16_655 2_655
O1S Cl1S O1S 100.5(3) 3_665 2_655
O1S Cl1S O1S 179.996(1) 17 2_655
O1S Cl1S O1S 100.5(2) . 2_655
O1S Cl1S O1S 79.5(3) 16_655 2_655
O2S Cl1S O1S 117.4(2) . 18_545
O2S Cl1S O1S 62.6(2) 16_655 18_545
O1S Cl1S O1S 179.996(2) 3_665 18_545
O1S Cl1S O1S 100.5(3) 17 18_545
O1S Cl1S O1S 79.5(3) . 18_545
O1S Cl1S O1S 100.5(2) 16_655 18_545
O1S Cl1S O1S 79.5(3) 2_655 18_545
O2S O1S Cl1S 49.7(3) . .
Cl1S O2S O1S 67.7(3) . 3_665
Cl1S O2S O1S 67.7(3) . .
O1S O2S O1S 106.5(4) 3_665 .
Cl1S O2S O1S 67.7(3) . 2_655
O1S O2S O1S 106.5(4) 3_665 2_655
O1S O2S O1S 106.5(4) . 2_655
C2C O1C Mn1 121.0(3) . .
O1C C2C H2CA 109.5 . .
O1C C2C H2CB 109.5 . .
H2CA C2C H2CB 109.5 . .
O1C C2C H2CC 109.5 . .
H2CA C2C H2CC 109.5 . .
H2CB C2C H2CC 109.5 . .

loop_
_geom_bond_atom_site_label_1
_geom_bond_atom_site_label_2
_geom_bond_distance
_geom_bond_site_symmetry_2
Mn1 O1A 1.8587(18) 2_655
Mn1 O111 1.8935(6) .
Mn1 O2A 1.9174(18) .
Mn1 N22A 2.005(2) 2_655
Mn1 O1C 2.324(3) .
Mn1 N1B 2.357(2) .
O111 Mn1 1.8936(6) 3_665
O111 Mn1 1.8936(6) 2_655
O1A C1A 1.330(3) .
O1A Mn1 1.8587(18) 3_665
C1A C6A 1.403(4) .
C1A C2A 1.410(4) .
O2A N22A 1.372(3) .
C2A C3A 1.415(4) .
C2A C21A 1.461(3) .
C3A C4A 1.376(4) .
C3A H3AA 0.9500 .
C4A C5A 1.388(4) .
C4A H4AA 0.9500 .
C5A C6A 1.374(4) .
C5A H5AA 0.9500 .
C6A H6AA 0.9500 .
C21A N22A 1.302(3) .
C21A C23A 1.494(3) .
N22A Mn1 2.005(2) 3_665
C23A C24A 1.384(4) .
C23A C28A 1.389(4) .
C24A C25A 1.385(4) .
C24A H24A 0.9500 .
C25A C26A 1.375(5) .
C25A H25A 0.9500 .
C26A C27A 1.383(5) .
C26A H26A 0.9500 .
C27A C28A 1.394(4) .
C27A H27A 0.9500 .
C28A H28A 0.9500 .
N1B C2B 1.334(4) .
N1B C6B 1.337(4) .
C2B C3B 1.386(4) .
C2B H2BA 0.9500 .
C3B C4B 1.394(4) .
C3B H3BA 0.9500 .
C4B C5B 1.396(4) .
C4B C7B 1.471(4) .
C5B C6B 1.380(4) .
C5B H5BA 0.9500 .
C6B H6BA 0.9500 .
C7B C8B 1.332(4) .
C7B H7BA 0.9500 .
C8B C9B 1.474(4) .
C8B H8BA 0.9500 .
C9B C10B 1.389(4) .
C9B C14B 1.398(4) .
Cl1B C12B 1.739(3) .
C10B C11B 1.385(4) .
C10B H10A 0.9500 .
C11B C12B 1.380(4) .
C11B H11B 0.9500 .
C12B C13B 1.377(5) .
C13B C14B 1.390(5) .
C13B H13A 0.9500 .
C14B H14A 0.9500 .
Cl1S O2S 1.252(8) .
Cl1S O2S 1.252(8) 16_655
Cl1S O1S 1.520(5) 3_665
Cl1S O1S 1.519(5) 17
Cl1S O1S 1.519(5) .
Cl1S O1S 1.519(5) 16_655
Cl1S O1S 1.520(5) 2_655
Cl1S O1S 1.519(5) 18_545
O1S O2S 1.458(5) .
O2S O1S 1.458(5) 3_665
O2S O1S 1.458(5) 2_655
O1C C2C 1.525(7) .
C2C H2CA 0.9800 .
C2C H2CB 0.9800 .
C2C H2CC 0.9800 .
